data_1008257
loop_
_publ_author_name
'Bourgault, M'
'Fourcade, R'
'Ducourant, B'
'Mascherpa, G'

_publ_section_title
;
Structure cristalline de (N H~2~)~2~ C O, Sb F~3~
;
_journal_coden_ASTM RVCMA8
_journal_name_full 'Revue de Chimie Minerale'
_journal_page_first 151
_journal_page_last 156
_journal_volume 16
_journal_year 1979
_chemical_formula_structural '(N H2)2 C O SB F3'
_chemical_formula_sum 'C H4 F3 N2 O Sb'
_chemical_name_systematic 'Urea antimony(III) fluoride'
_space_group_IT_number 29
_symmetry_cell_setting orthorhombic
_symmetry_Int_Tables_number 29
_symmetry_space_group_name_Hall 'P 2c -2ac'
_symmetry_space_group_name_H-M 'P c a 21'
_cell_angle_alpha 90
_cell_angle_beta 90
_cell_angle_gamma 90
_cell_formula_units_Z 4
_cell_length_a 8.846(3)
_cell_length_b 8.378(3)
_cell_length_c 7.241(3)
_cell_volume 536.6
_refine_ls_R_factor_all 0.079
_cod_depositor_comments
;
 Removing dummy H atoms since the hydrogen atoms they represent are already
 marked using the _atom_site_attached_hydrogens data item.

 Antanas Vaitkus,
 2017-09-11

 Correcting the _chemical_formula_sum data item value by changing it from
 'F3 H4 N2 O Sb' to 'C H4 F3 N2 O Sb'.

 Antanas Vaitkus,
 2017-09-11
;
_cod_original_formula_sum 'H4 F3 N2 O Sb'
_cod_database_code 1008257

loop_
_symmetry_equiv_pos_as_xyz
x,y,z
-x,-y,1/2+z
1/2-x,y,1/2+z
1/2+x,-y,z

loop_
_atom_site_aniso_label
_atom_site_aniso_U_11
_atom_site_aniso_U_12
_atom_site_aniso_U_13
_atom_site_aniso_U_22
_atom_site_aniso_U_23
_atom_site_aniso_U_33
Sb1 0.021 -0.0067 -0.0079 0.0176 -0.0039 0.0233
F1 0.0385 -0.0114 0.0645 0.0167 -0.016 0.115
F2 0.0407 -0.032 0.0309 0.0323 -0.0166 0.0324
F3 0.0217 0.0279 -0.0189 0.0452 0.0444 0.0482
O1 0.0483 -0.0061 -0.0084 0.0143 -0.0002 0.0346
C1 0.0407 0.0079 0.0206 0.0203 -0.0155 0.0311
N1 0.042 0.0149 0.0078 0.0277 0.0293 0.0791
N2 0.1464 0.1343 0.0053 0.0565 -0.0099 0.

loop_
_atom_site_label
_atom_site_type_symbol
_atom_site_symmetry_multiplicity
_atom_site_Wyckoff_symbol
_atom_site_fract_x
_atom_site_fract_y
_atom_site_fract_z
_atom_site_occupancy
_atom_site_attached_hydrogens
_atom_site_calc_flag
Sb1 Sb3+ 4 a 0.40878(9) 0.09025(9) 0.5 1. 0 d
F1 F1- 4 a 0.637(1) 0.681(1) 0.976(5) 1. 0 d
F2 F1- 4 a 0.359(1) 0.126(1) 0.756(2) 1. 0 d
F3 F1- 4 a 0.114(1) 0.856(1) 0.564(2) 1. 0 d
O1 O2- 4 a 0.489(2) 0.835(1) 0.683(2) 1. 0 d
C1 C4+ 4 a 0.554(3) 0.309(2) 0.129(3) 1. 0 d
N1 N3- 4 a 0.165(3) 0.617(2) 0.229(4) 1. 2 d
N2 N3- 4 a 0.991(4) 0.621(2) 0.980(8) 1. 2 d

loop_
_atom_type_symbol
_atom_type_oxidation_number
Sb3+ 3.000
F1- -1.000
O2- -2.000
C4+ 4.000
N3- -3.000
